data_2227084
loop_
_publ_author_name
'Xie, De-Ming'
'Chen, Chun-Xiao'
'Chen, Hai-Xiang'
'Wang, Hai-Bin'

_publ_section_title
;
 Bis[diethyl(hydroxy)ammonium] benzene-1,4-dicarboxylate
;
_journal_coeditor_code SU2169
_journal_issue 8
_journal_name_full 'Acta Crystallographica Section E'
_journal_page_first o2074
_journal_paper_doi 10.1107/S1600536810027868
_journal_volume 66
_journal_year 2010
_chemical_formula_iupac '2C4 H12 N O +, C8 H4 O4 2-'
_chemical_formula_moiety '2(C4 H12 N O +), C8 H4 O4 2-'
_chemical_formula_sum 'C16 H28 N2 O6'
_chemical_formula_weight 344.40
_chemical_name_systematic
;
Bis[diethyl(hydroxy)ammonium] benzene-1,4-dicarboxylate
;
_space_group_IT_number 14
_symmetry_cell_setting monoclinic
_symmetry_space_group_name_Hall '-P 2ybc'
_symmetry_space_group_name_H-M 'P 1 21/c 1'
_atom_sites_solution_hydrogens geom
_atom_sites_solution_primary direct
_atom_sites_solution_secondary difmap
_audit_creation_method SHELXL-97
_cell_angle_alpha 90.00
_cell_angle_beta 97.380(7)
_cell_angle_gamma 90.00
_cell_formula_units_Z 2
_cell_length_a 6.507(2)
_cell_length_b 11.478(4)
_cell_length_c 12.649(5)
_cell_measurement_reflns_used 2185
_cell_measurement_temperature 273(2)
_cell_measurement_theta_max 25.0
_cell_measurement_theta_min 2.14
_cell_volume 936.9(6)
_computing_cell_refinement 'SAINT (Bruker, 2007)'
_computing_data_collection 'SMART (Bruker, 2007)'
_computing_data_reduction 'SAINT (Bruker, 2007)'
_computing_molecular_graphics 'SHELXTL (Sheldrick, 2008)'
_computing_publication_material 'SHELXTL (Sheldrick, 2008)'
_computing_structure_refinement 'SHELXL97 (Sheldrick, 2008)'
_computing_structure_solution 'SHELXS97 (Sheldrick, 2008)'
_diffrn_ambient_temperature 273(2)
_diffrn_measured_fraction_theta_full 1.000
_diffrn_measured_fraction_theta_max 1.000
_diffrn_measurement_device_type 'Bruker SMART CCD area-detector'
_diffrn_measurement_method 'phi and omega scans'
_diffrn_radiation_monochromator graphite
_diffrn_radiation_source 'fine-focus sealed tube'
_diffrn_radiation_type MoK\a
_diffrn_radiation_wavelength 0.71073
_diffrn_reflns_av_R_equivalents 0.0232
_diffrn_reflns_av_sigmaI/netI 0.0277
_diffrn_reflns_limit_h_max 7
_diffrn_reflns_limit_h_min -7
_diffrn_reflns_limit_k_max 13
_diffrn_reflns_limit_k_min -10
_diffrn_reflns_limit_l_max 15
_diffrn_reflns_limit_l_min -14
_diffrn_reflns_number 4737
_diffrn_reflns_theta_full 25.01
_diffrn_reflns_theta_max 25.01
_diffrn_reflns_theta_min 2.41
_diffrn_standards_decay_% 0
_diffrn_standards_number 0
_exptl_absorpt_coefficient_mu 0.093
_exptl_absorpt_correction_T_max 0.969
_exptl_absorpt_correction_T_min 0.954
_exptl_absorpt_correction_type multi-scan
_exptl_absorpt_process_details '(SADABS; Bruker, 2007)'
_exptl_crystal_colour colorless
_exptl_crystal_density_diffrn 1.221
_exptl_crystal_density_method 'not measured'
_exptl_crystal_description block
_exptl_crystal_F_000 372.0
_exptl_crystal_size_max 0.37
_exptl_crystal_size_mid 0.31
_exptl_crystal_size_min 0.27
_refine_diff_density_max 0.661
_refine_diff_density_min -0.269
_refine_ls_goodness_of_fit_ref 1.130
_refine_ls_hydrogen_treatment constr
_refine_ls_matrix_type full
_refine_ls_number_parameters 112
_refine_ls_number_reflns 1653
_refine_ls_number_restraints 0
_refine_ls_restrained_S_all 1.130
_refine_ls_R_factor_all 0.0952
_refine_ls_R_factor_gt 0.0868
_refine_ls_shift/su_max 0.000
_refine_ls_shift/su_mean 0.000
_refine_ls_structure_factor_coef Fsqd
_refine_ls_weighting_details 'calc w=1/[\s^2^(Fo^2^)+(0.0871P)^2^+0.9891P] where P=(Fo^2^+2Fc^2^)/3'
_refine_ls_weighting_scheme calc
_refine_ls_wR_factor_gt 0.2140
_refine_ls_wR_factor_ref 0.2197
_reflns_number_gt 1460
_reflns_number_total 1653
_reflns_threshold_expression I>2\s(I)
_cod_data_source_file su2169.cif
_cod_data_source_block I
_cod_depositor_comments
;

2017-04-28
Fixed wrong formula (assymetric unit content was used)
                 miguel
;
_cod_original_formula_sum 'C8 H14 N O3'
_cod_original_sg_symbol_H-M 'P 21/c'
_cod_database_code 2227084
_cod_database_fobs_code 2227084

loop_
_symmetry_equiv_pos_as_xyz
'x, y, z'
'-x, y+1/2, -z+1/2'
'-x, -y, -z'
'x, -y-1/2, z-1/2'

loop_
_atom_site_type_symbol
_atom_site_label
_atom_site_fract_x
_atom_site_fract_y
_atom_site_fract_z
_atom_site_U_iso_or_equiv
_atom_site_adp_type
_atom_site_calc_flag
_atom_site_refinement_flags
_atom_site_occupancy
_atom_site_disorder_assembly
_atom_site_disorder_group
O O1 0.4427(3) 0.3065(2) 0.0657(2) 0.0636(8) Uani d . 1 . .
O O2 0.1752(4) 0.2241(2) 0.1261(2) 0.0682(8) Uani d . 1 . .
C C1 0.2564(5) 0.3044(3) 0.0788(3) 0.0482(8) Uani d . 1 . .
C C2 0.1228(4) 0.4052(3) 0.0370(2) 0.0423(8) Uani d . 1 . .
C C3 -0.0744(5) 0.4198(3) 0.0657(3) 0.0476(8) Uani d . 1 . .
H H3A -0.1258 0.3653 0.1100 0.057 Uiso calc R 1 . .
C C4 0.1945(5) 0.4869(3) -0.0298(3) 0.0469(8) Uani d . 1 . .
H H4 0.3257 0.4784 -0.0505 0.056 Uiso calc R 1 . .
O O3 0.4471(5) 0.0641(2) 0.1778(3) 0.0851(10) Uani d . 1 . .
H H3 0.3444 0.1052 0.1629 0.128 Uiso calc R 1 . .
N N1 0.6262(5) 0.1284(3) 0.1645(2) 0.0573(8) Uani d . 1 . .
H H1 0.5847 0.1967 0.1320 0.069 Uiso calc R 1 . .
C C5 0.6600(11) 0.2447(5) 0.3266(4) 0.110(2) Uani d . 1 . .
H H5A 0.6382 0.3143 0.2846 0.164 Uiso calc R 1 . .
H H5B 0.7486 0.2617 0.3914 0.164 Uiso calc R 1 . .
H H5C 0.5292 0.2162 0.3433 0.164 Uiso calc R 1 . .
C C6 0.7561(8) 0.1574(4) 0.2672(3) 0.0784(13) Uani d . 1 . .
H H6A 0.7786 0.0874 0.3101 0.094 Uiso calc R 1 . .
H H6B 0.8901 0.1855 0.2525 0.094 Uiso calc R 1 . .
C C7 0.7465(6) 0.0633(4) 0.0917(3) 0.0660(11) Uani d . 1 . .
H H7A 0.6599 0.0520 0.0241 0.079 Uiso calc R 1 . .
H H7B 0.8644 0.1102 0.0783 0.079 Uiso calc R 1 . .
C C8 0.8225(8) -0.0519(4) 0.1328(4) 0.0938(16) Uani d . 1 . .
H H8A 0.9352 -0.0411 0.1888 0.141 Uiso calc R 1 . .
H H8B 0.8694 -0.0961 0.0761 0.141 Uiso calc R 1 . .
H H8C 0.7121 -0.0930 0.1601 0.141 Uiso calc R 1 . .

loop_
_atom_site_aniso_label
_atom_site_aniso_U_11
_atom_site_aniso_U_22
_atom_site_aniso_U_33
_atom_site_aniso_U_12
_atom_site_aniso_U_13
_atom_site_aniso_U_23
O1 0.0377(13) 0.0655(17) 0.0879(19) 0.0015(11) 0.0087(12) 0.0270(14)
O2 0.0510(15) 0.0536(15) 0.103(2) -0.0012(12) 0.0227(14) 0.0214(15)
C1 0.0434(19) 0.0489(19) 0.0519(19) -0.0079(15) 0.0049(14) -0.0012(15)
C2 0.0377(16) 0.0466(18) 0.0418(16) -0.0111(13) 0.0013(13) -0.0047(14)
C3 0.0415(17) 0.053(2) 0.0490(18) -0.0096(15) 0.0093(14) 0.0067(15)
C4 0.0342(16) 0.058(2) 0.0500(18) -0.0045(14) 0.0094(13) 0.0012(16)
O3 0.0704(18) 0.0558(17) 0.137(3) 0.0022(14) 0.0415(19) 0.0251(18)
N1 0.0621(18) 0.0444(16) 0.0636(19) -0.0028(14) 0.0010(15) 0.0095(14)
C5 0.167(6) 0.094(4) 0.070(3) 0.034(4) 0.024(3) -0.002(3)
C6 0.100(3) 0.071(3) 0.062(2) 0.019(2) 0.004(2) 0.010(2)
C7 0.058(2) 0.072(3) 0.066(2) -0.0090(19) 0.0050(18) 0.002(2)
C8 0.100(4) 0.073(3) 0.111(4) 0.015(3) 0.020(3) -0.006(3)

loop_
_atom_type_symbol
_atom_type_description
_atom_type_scat_dispersion_real
_atom_type_scat_dispersion_imag
_atom_type_scat_source
C C 0.0033 0.0016 'International Tables Vol C Tables 4.2.6.8 and 6.1.1.4'
H H 0.0000 0.0000 'International Tables Vol C Tables 4.2.6.8 and 6.1.1.4'
N N 0.0061 0.0033 'International Tables Vol C Tables 4.2.6.8 and 6.1.1.4'
O O 0.0106 0.0060 'International Tables Vol C Tables 4.2.6.8 and 6.1.1.4'

loop_
_geom_angle_atom_site_label_1
_geom_angle_atom_site_label_2
_geom_angle_atom_site_label_3
_geom_angle_site_symmetry_1
_geom_angle_site_symmetry_3
_geom_angle
_geom_angle_publ_flag
O1 C1 O2 . . 123.8(3) ?
O1 C1 C2 . . 117.9(3) ?
O2 C1 C2 . . 118.3(3) ?
C4 C2 C3 . . 118.3(3) ?
C4 C2 C1 . . 120.8(3) ?
C3 C2 C1 . . 120.9(3) ?
C4 C3 C2 3_565 . 121.0(3) ?
C4 C3 H3A 3_565 . 119.5 ?
C2 C3 H3A . . 119.5 ?
C3 C4 C2 3_565 . 120.7(3) ?
C3 C4 H4 3_565 . 119.7 ?
C2 C4 H4 . . 119.7 ?
N1 O3 H3 . . 109.5 ?
O3 N1 C7 . . 108.7(3) ?
O3 N1 C6 . . 113.4(3) ?
C7 N1 C6 . . 111.6(3) ?
O3 N1 H1 . . 107.7 ?
C7 N1 H1 . . 107.7 ?
C6 N1 H1 . . 107.7 ?
C6 C5 H5A . . 109.5 ?
C6 C5 H5B . . 109.5 ?
H5A C5 H5B . . 109.5 ?
C6 C5 H5C . . 109.5 ?
H5A C5 H5C . . 109.5 ?
H5B C5 H5C . . 109.5 ?
C5 C6 N1 . . 111.9(4) ?
C5 C6 H6A . . 109.2 ?
N1 C6 H6A . . 109.2 ?
C5 C6 H6B . . 109.2 ?
N1 C6 H6B . . 109.2 ?
H6A C6 H6B . . 107.9 ?
C8 C7 N1 . . 114.3(4) ?
C8 C7 H7A . . 108.7 ?
N1 C7 H7A . . 108.7 ?
C8 C7 H7B . . 108.7 ?
N1 C7 H7B . . 108.7 ?
H7A C7 H7B . . 107.6 ?
C7 C8 H8A . . 109.5 ?
C7 C8 H8B . . 109.5 ?
H8A C8 H8B . . 109.5 ?
C7 C8 H8C . . 109.5 ?
H8A C8 H8C . . 109.5 ?
H8B C8 H8C . . 109.5 ?

loop_
_geom_bond_atom_site_label_1
_geom_bond_atom_site_label_2
_geom_bond_site_symmetry_2
_geom_bond_distance
_geom_bond_publ_flag
O1 C1 . 1.245(4) ?
O2 C1 . 1.252(4) ?
C1 C2 . 1.502(5) ?
C2 C4 . 1.384(4) ?
C2 C3 . 1.388(4) ?
C3 C4 3_565 1.368(5) ?
C3 H3A . 0.9300 ?
C4 C3 3_565 1.368(5) ?
C4 H4 . 0.9300 ?
O3 N1 . 1.408(4) ?
O3 H3 . 0.8200 ?
N1 C7 . 1.484(5) ?
N1 C6 . 1.494(5) ?
N1 H1 . 0.9100 ?
C5 C6 . 1.442(6) ?
C5 H5A . 0.9600 ?
C5 H5B . 0.9600 ?
C5 H5C . 0.9600 ?
C6 H6A . 0.9700 ?
C6 H6B . 0.9700 ?
C7 C8 . 1.481(6) ?
C7 H7A . 0.9700 ?
C7 H7B . 0.9700 ?
C8 H8A . 0.9600 ?
C8 H8B . 0.9600 ?
C8 H8C . 0.9600 ?

loop_
_geom_hbond_atom_site_label_D
_geom_hbond_atom_site_label_H
_geom_hbond_atom_site_label_A
_geom_hbond_site_symmetry_A
_geom_hbond_distance_DH
_geom_hbond_distance_HA
_geom_hbond_distance_DA
_geom_hbond_angle_DHA
_geom_hbond_publ_flag
O3 H3 O2 . 0.82 1.78 2.576(5) 164 yes
N1 H1 O1 . 0.91 1.72 2.605(5) 164 yes
C7 H7b O2 1_655 0.97 2.42 3.327(5) 156 yes

loop_
_geom_torsion_atom_site_label_1
_geom_torsion_atom_site_label_2
_geom_torsion_atom_site_label_3
_geom_torsion_atom_site_label_4
_geom_torsion_site_symmetry_1
_geom_torsion_site_symmetry_2
_geom_torsion_site_symmetry_3
_geom_torsion_site_symmetry_4
_geom_torsion
_geom_torsion_publ_flag
O1 C1 C2 C4 . . . . 11.2(5) ?
O2 C1 C2 C4 . . . . -169.9(3) ?
O1 C1 C2 C3 . . . . -167.8(3) ?
O2 C1 C2 C3 . . . . 11.1(5) ?
C4 C2 C3 C4 . . . 3_565 -0.6(5) ?
C1 C2 C3 C4 . . . 3_565 178.4(3) ?
C3 C2 C4 C3 . . . 3_565 0.6(5) ?
C1 C2 C4 C3 . . . 3_565 -178.4(3) ?
O3 N1 C6 C5 . . . . -71.7(5) ?
C7 N1 C6 C5 . . . . 165.2(4) ?
O3 N1 C7 C8 . . . . -62.6(4) ?
C6 N1 C7 C8 . . . . 63.1(5) ?
